data_7204623
loop_
_publ_author_name
'Kamiyama, Asako'
'Noguchi, Tomoko'
'Kajiwara, Takashi'
'Ito, Tasuku'

_publ_section_title
;
 Controlling the construction of trinuclear, 1-D, and 2-D
 Ni(ii)Fe(ii)/Fe(ii)Fe(ii) complexes: selective syntheses, structures,
 and magnetic properties
;
_journal_issue 40
_journal_name_full CrystEngComm
_journal_page_first 231
_journal_paper_doi 10.1039/b302413j
_journal_volume 5
_journal_year 2003
_chemical_formula_sum 'C31 H40 Cl2 Fe N6 Ni O17'
_chemical_formula_weight 954.15
_chemical_name_systematic
;
?
;
_space_group_IT_number 15
_symmetry_cell_setting monoclinic
_symmetry_space_group_name_Hall '-C 2yc'
_symmetry_space_group_name_H-M 'C 1 2/c 1'
_atom_sites_solution_hydrogens geom
_atom_sites_solution_primary direct
_atom_sites_solution_secondary difmap
_audit_creation_method SHELXL-97
_cell_angle_alpha 90.00
_cell_angle_beta 102.8680(10)
_cell_angle_gamma 90.00
_cell_formula_units_Z 4
_cell_length_a 10.4651(5)
_cell_length_b 18.6142(10)
_cell_length_c 20.3093(11)
_cell_measurement_reflns_used 5065
_cell_measurement_temperature 180(2)
_cell_measurement_theta_max 27.53
_cell_measurement_theta_min 2.06
_cell_volume 3856.9(3)
_computing_cell_refinement 'Bruker SMART'
_computing_data_collection 'Bruker SMART'
_computing_data_reduction 'Bruker SHELXTL'
_computing_molecular_graphics 'Bruker SHELXTL'
_computing_publication_material 'Bruker SHELXTL'
_computing_structure_refinement 'SHELXL-97 (Sheldrick, 1997)'
_computing_structure_solution ' DIRDIF94 (PATTY) (Beurskens et al., 1994) '
_diffrn_ambient_temperature 180(2)
_diffrn_measured_fraction_theta_full 0.982
_diffrn_measured_fraction_theta_max 0.982
_diffrn_measurement_device_type 'CCD area detector'
_diffrn_measurement_method 'phi and omega scans'
_diffrn_radiation_monochromator graphite
_diffrn_radiation_source 'fine-focus sealed tube'
_diffrn_radiation_type MoK\a
_diffrn_radiation_wavelength 0.71073
_diffrn_reflns_av_R_equivalents 0.0306
_diffrn_reflns_av_sigmaI/netI 0.0389
_diffrn_reflns_limit_h_max 13
_diffrn_reflns_limit_h_min -13
_diffrn_reflns_limit_k_max 23
_diffrn_reflns_limit_k_min -23
_diffrn_reflns_limit_l_max 26
_diffrn_reflns_limit_l_min -12
_diffrn_reflns_number 12371
_diffrn_reflns_theta_full 27.53
_diffrn_reflns_theta_max 27.53
_diffrn_reflns_theta_min 2.06
_exptl_absorpt_coefficient_mu 1.086
_exptl_absorpt_correction_T_max 0.862073
_exptl_absorpt_correction_T_min 0.726439
_exptl_absorpt_correction_type multi-scan
_exptl_crystal_colour 'dark purple'
_exptl_crystal_density_diffrn 1.643
_exptl_crystal_density_method 'not measured'
_exptl_crystal_description prism
_exptl_crystal_F_000 1968
_exptl_crystal_size_max 0.2
_exptl_crystal_size_mid 0.15
_exptl_crystal_size_min 0.1
_refine_diff_density_max 0.518
_refine_diff_density_min -0.683
_refine_diff_density_rms 0.093
_refine_ls_extinction_method none
_refine_ls_goodness_of_fit_ref 1.059
_refine_ls_hydrogen_treatment ' riding model '
_refine_ls_matrix_type full
_refine_ls_number_parameters 297
_refine_ls_number_reflns 4366
_refine_ls_number_restraints 0
_refine_ls_restrained_S_all 1.059
_refine_ls_R_factor_all 0.0640
_refine_ls_R_factor_gt 0.0440
_refine_ls_shift/su_max 0.030
_refine_ls_shift/su_mean 0.006
_refine_ls_structure_factor_coef Fsqd
_refine_ls_weighting_details 'calc w=1/[\s^2^(Fo^2^)+(0.0738P)^2^+5.4622P] where P=(Fo^2^+2Fc^2^)/3'
_refine_ls_weighting_scheme calc
_refine_ls_wR_factor_gt 0.1230
_refine_ls_wR_factor_ref 0.1343
_reflns_number_gt 3342
_reflns_number_total 4366
_reflns_threshold_expression >2sigma(I)
_cod_data_source_file b302413j.txt
_cod_data_source_block complex4b
_cod_depositor_comments
;
The following automatic conversions were performed:
'_symmetry_cell_setting' value 'Monoclinic' changed to 'monoclinic'
according to '/home/saulius/struct/CIF-dictionaries/cif_core.dic'
dictionary named 'cif_core.dic' version 2.4.1 from
2010-06-29.

'_exptl_absorpt_correction_type' value ' multi scan ' changed
to 'multi-scan' according to
'/home/saulius/struct/CIF-dictionaries/cif_core.dic' dictionary named
'cif_core.dic' version 2.4.1 from 2010-06-29.

Automatic conversion script
Id: cif_fix_enum 1527 2010-12-29 10:47:43Z saulius 
;
_cod_original_sg_symbol_H-M C2/c
_cod_database_code 7204623

loop_
_symmetry_equiv_pos_as_xyz
'x, y, z'
'-x, y, -z+1/2'
'x+1/2, y+1/2, z'
'-x+1/2, y+1/2, -z+1/2'
'-x, -y, -z'
'x, -y, z-1/2'
'-x+1/2, -y+1/2, -z'
'x+1/2, -y+1/2, z-1/2'

loop_
_atom_site_label
_atom_site_type_symbol
_atom_site_fract_x
_atom_site_fract_y
_atom_site_fract_z
_atom_site_U_iso_or_equiv
_atom_site_adp_type
_atom_site_occupancy
_atom_site_symmetry_multiplicity
_atom_site_calc_flag
_atom_site_refinement_flags
_atom_site_disorder_assembly
_atom_site_disorder_group
Ni1 Ni 0.0000 0.78131(3) 0.2500 0.01990(15) Uani 1 2 d S . .
Fe1 Fe 0.5000 0.72572(3) 0.2500 0.02584(17) Uani 1 2 d S . .
Cl1 Cl 0.26975(8) 0.91981(5) 0.07204(5) 0.0418(2) Uani 1 1 d . . .
N1 N -0.0188(2) 0.70567(13) 0.17101(13) 0.0241(5) Uani 1 1 d . . .
N2 N 0.1868(2) 0.77564(13) 0.23782(12) 0.0210(5) Uani 1 1 d . . .
N3 N 0.0932(2) 0.85868(13) 0.31953(12) 0.0240(5) Uani 1 1 d . . .
O1 O 0.32254(19) 0.71439(11) 0.18034(11) 0.0272(5) Uani 1 1 d . . .
O2 O 0.40108(18) 0.80445(12) 0.29193(11) 0.0290(5) Uani 1 1 d . . .
O3 O 0.4241(2) 0.64535(13) 0.30640(12) 0.0359(5) Uani 1 1 d . . .
O4 O 0.3892(2) 0.95010(19) 0.06324(16) 0.0613(9) Uani 1 1 d . A .
O5 O 0.2736(10) 0.8716(7) 0.1176(7) 0.104(5) Uani 0.50 1 d P A 1
O5B O 0.2791(8) 0.9147(7) 0.1450(4) 0.082(4) Uani 0.50 1 d P A 2
O6 O 0.1848(6) 0.9833(3) 0.0800(5) 0.0592(19) Uani 0.50 1 d P A 1
O6B O 0.1574(5) 0.9477(4) 0.0387(4) 0.0638(19) Uani 0.50 1 d P A 2
O7 O 0.2070(8) 0.8960(6) 0.0040(4) 0.092(3) Uani 0.50 1 d P A 1
O7B O 0.2742(12) 0.8429(5) 0.0541(7) 0.118(4) Uani 0.50 1 d P A 2
O10 O 0.0191(9) 0.5259(5) 0.2099(5) 0.090(2) Uani 0.50 1 d P . .
C1 C -0.1279(3) 0.67288(18) 0.13687(17) 0.0327(7) Uani 1 1 d . . .
H1A H -0.2076 0.6808 0.1508 0.039 Uiso 1 1 calc R . .
C2 C -0.1295(3) 0.6283(2) 0.08254(19) 0.0409(9) Uani 1 1 d . . .
H2A H -0.2088 0.6064 0.0594 0.049 Uiso 1 1 calc R . .
C3 C -0.0131(3) 0.6160(2) 0.06212(19) 0.0392(8) Uani 1 1 d . . .
H3A H -0.0118 0.5856 0.0247 0.047 Uiso 1 1 calc R . .
C4 C 0.1006(3) 0.64857(18) 0.09706(16) 0.0310(7) Uani 1 1 d . . .
H4A H 0.1816 0.6406 0.0844 0.037 Uiso 1 1 calc R . .
C5 C 0.0938(3) 0.69296(16) 0.15079(15) 0.0226(6) Uani 1 1 d . . .
C6 C 0.2142(3) 0.72978(15) 0.19149(15) 0.0217(6) Uani 1 1 d . . .
C7 C 0.2803(3) 0.81115(16) 0.28273(15) 0.0231(6) Uani 1 1 d . . .
C8 C 0.2250(3) 0.86171(16) 0.32629(15) 0.0246(6) Uani 1 1 d . . .
C9 C 0.3049(3) 0.90702(17) 0.37148(17) 0.0307(7) Uani 1 1 d . . .
H9A H 0.3970 0.9073 0.3754 0.037 Uiso 1 1 calc R . .
C10 C 0.2471(3) 0.95237(19) 0.41129(18) 0.0356(8) Uani 1 1 d . . .
H10A H 0.2992 0.9845 0.4426 0.043 Uiso 1 1 calc R . .
C11 C 0.1117(3) 0.94966(19) 0.40430(18) 0.0355(7) Uani 1 1 d . . .
H11A H 0.0698 0.9799 0.4307 0.043 Uiso 1 1 calc R . .
C12 C 0.0393(3) 0.90222(18) 0.35828(17) 0.0311(7) Uani 1 1 d . . .
H12A H -0.0529 0.9004 0.3540 0.037 Uiso 1 1 calc R . .
C13 C 0.3715(9) 0.5764(4) 0.2824(4) 0.118(3) Uani 1 1 d . . .
H15 H 0.3870 0.5787 0.2361 0.142 Uiso 1 1 calc R . .
H16 H 0.4436 0.5457 0.3072 0.142 Uiso 1 1 calc R . .
C14 C 0.2745(10) 0.5270(5) 0.2715(6) 0.162(4) Uani 1 1 d . . .
H14A H 0.3036 0.4840 0.2512 0.242 Uiso 1 1 calc R . .
H14B H 0.1968 0.5469 0.2409 0.242 Uiso 1 1 calc R . .
H14C H 0.2528 0.5143 0.3146 0.242 Uiso 1 1 calc R . .
C16 C 0.0000 0.4879(8) 0.2500 0.169(7) Uani 1 2 d S . .
C15 C 0.4810(8) 0.7239(3) 0.4653(3) 0.099(2) Uani 1 1 d . . .
O9 O 0.4732(3) 0.65124(17) 0.44061(15) 0.0626(8) Uani 1 1 d . . .

loop_
_atom_site_aniso_label
_atom_site_aniso_U_11
_atom_site_aniso_U_22
_atom_site_aniso_U_33
_atom_site_aniso_U_23
_atom_site_aniso_U_13
_atom_site_aniso_U_12
Ni1 0.0100(2) 0.0292(3) 0.0202(3) 0.000 0.00283(18) 0.000
Fe1 0.0102(3) 0.0358(3) 0.0318(3) 0.000 0.0053(2) 0.000
Cl1 0.0300(4) 0.0610(6) 0.0370(5) -0.0011(4) 0.0132(3) -0.0028(4)
N1 0.0131(11) 0.0337(13) 0.0255(13) -0.0026(11) 0.0040(9) -0.0009(9)
N2 0.0124(10) 0.0292(12) 0.0212(12) -0.0009(10) 0.0031(9) -0.0012(9)
N3 0.0148(11) 0.0321(13) 0.0245(12) -0.0012(11) 0.0031(9) 0.0000(9)
O1 0.0142(9) 0.0410(12) 0.0273(11) -0.0012(9) 0.0065(8) 0.0015(8)
O2 0.0123(9) 0.0409(12) 0.0335(12) -0.0045(10) 0.0044(8) -0.0009(8)
O3 0.0274(11) 0.0427(13) 0.0373(13) 0.0046(11) 0.0066(10) -0.0089(10)
O4 0.0276(13) 0.095(2) 0.064(2) 0.0248(18) 0.0171(13) 0.0046(14)
O5 0.080(6) 0.126(9) 0.122(10) 0.104(8) 0.058(8) 0.045(7)
O5B 0.038(3) 0.183(11) 0.027(3) 0.014(5) 0.010(3) 0.011(6)
O6 0.038(3) 0.040(3) 0.110(6) -0.013(3) 0.039(4) -0.005(2)
O6B 0.029(3) 0.089(5) 0.070(5) 0.039(4) 0.005(3) 0.016(3)
O7 0.067(5) 0.148(8) 0.066(5) -0.048(6) 0.028(4) -0.040(5)
O7B 0.142(9) 0.064(5) 0.140(10) -0.013(6) 0.013(8) -0.005(5)
O10 0.108(6) 0.084(6) 0.081(6) -0.001(5) 0.027(5) -0.019(5)
C1 0.0158(13) 0.0452(18) 0.0372(18) -0.0106(15) 0.0058(12) -0.0043(13)
C2 0.0224(15) 0.056(2) 0.042(2) -0.0186(18) 0.0038(14) -0.0072(15)
C3 0.0294(16) 0.053(2) 0.0362(18) -0.0168(17) 0.0085(14) -0.0031(15)
C4 0.0210(14) 0.0435(18) 0.0287(16) -0.0066(14) 0.0063(12) 0.0016(13)
C5 0.0145(12) 0.0297(14) 0.0240(14) 0.0006(12) 0.0048(11) 0.0003(11)
C6 0.0152(12) 0.0282(14) 0.0219(14) 0.0051(12) 0.0041(10) 0.0010(10)
C7 0.0150(12) 0.0297(14) 0.0244(14) 0.0035(12) 0.0043(11) -0.0013(11)
C8 0.0172(13) 0.0294(14) 0.0270(15) 0.0028(13) 0.0042(11) 0.0007(11)
C9 0.0187(13) 0.0382(17) 0.0322(17) -0.0051(14) -0.0007(12) -0.0021(12)
C10 0.0293(16) 0.0388(18) 0.0358(18) -0.0107(15) 0.0007(14) -0.0035(13)
C11 0.0307(17) 0.0409(18) 0.0348(18) -0.0107(15) 0.0068(14) 0.0021(13)
C12 0.0207(14) 0.0406(17) 0.0321(17) -0.0054(14) 0.0060(12) 0.0021(12)
C13 0.155(7) 0.091(5) 0.103(6) 0.014(4) 0.017(5) -0.037(5)
C14 0.179(10) 0.123(7) 0.169(10) 0.009(7) 0.010(8) -0.040(7)
C16 0.29(2) 0.101(10) 0.093(10) 0.000 -0.008(12) 0.000
C15 0.127(6) 0.070(4) 0.076(4) -0.020(3) -0.029(4) 0.017(3)
O9 0.074(2) 0.0652(19) 0.0424(16) -0.0034(15) 0.0008(15) -0.0076(16)

loop_
_atom_type_symbol
_atom_type_description
_atom_type_scat_dispersion_real
_atom_type_scat_dispersion_imag
_atom_type_scat_source
C C 0.0033 0.0016 'International Tables Vol C Tables 4.2.6.8 and 6.1.1.4'
H H 0.0000 0.0000 'International Tables Vol C Tables 4.2.6.8 and 6.1.1.4'
N N 0.0061 0.0033 'International Tables Vol C Tables 4.2.6.8 and 6.1.1.4'
O O 0.0106 0.0060 'International Tables Vol C Tables 4.2.6.8 and 6.1.1.4'
Cl Cl 0.1484 0.1585 'International Tables Vol C Tables 4.2.6.8 and 6.1.1.4'
Fe Fe 0.3463 0.8444 'International Tables Vol C Tables 4.2.6.8 and 6.1.1.4'
Ni Ni 0.3393 1.1124 'International Tables Vol C Tables 4.2.6.8 and 6.1.1.4'

loop_
_geom_angle_atom_site_label_1
_geom_angle_atom_site_label_2
_geom_angle_atom_site_label_3
_geom_angle
_geom_angle_site_symmetry_1
_geom_angle_site_symmetry_3
_geom_angle_publ_flag
N2 Ni1 N2 174.03(14) . 2 ?
N2 Ni1 N3 78.54(9) . . ?
N2 Ni1 N3 105.67(9) 2 . ?
N2 Ni1 N3 105.67(9) . 2 ?
N2 Ni1 N3 78.54(9) 2 2 ?
N3 Ni1 N3 93.36(14) . 2 ?
N2 Ni1 N1 78.57(9) . . ?
N2 Ni1 N1 97.39(9) 2 . ?
N3 Ni1 N1 156.89(9) . . ?
N3 Ni1 N1 89.75(10) 2 . ?
N2 Ni1 N1 97.39(9) . 2 ?
N2 Ni1 N1 78.57(9) 2 2 ?
N3 Ni1 N1 89.75(10) . 2 ?
N3 Ni1 N1 156.89(9) 2 2 ?
N1 Ni1 N1 96.31(14) . 2 ?
N2 Ni1 Fe1 10.64(7) . . ?
N2 Ni1 Fe1 164.28(7) 2 . ?
N3 Ni1 Fe1 79.87(6) . . ?
N3 Ni1 Fe1 116.24(6) 2 . ?
N1 Ni1 Fe1 78.24(6) . . ?
N1 Ni1 Fe1 86.85(6) 2 . ?
O1 Fe1 O1 168.36(12) . 2_655 ?
O1 Fe1 O2 104.07(8) . 2_655 ?
O1 Fe1 O2 84.24(8) 2_655 2_655 ?
O1 Fe1 O2 84.24(8) . . ?
O1 Fe1 O2 104.07(8) 2_655 . ?
O2 Fe1 O2 90.55(12) 2_655 . ?
O1 Fe1 O3 86.94(9) . 2_655 ?
O1 Fe1 O3 84.93(9) 2_655 2_655 ?
O2 Fe1 O3 89.75(9) 2_655 2_655 ?
O2 Fe1 O3 170.98(8) . 2_655 ?
O1 Fe1 O3 84.93(9) . . ?
O1 Fe1 O3 86.94(9) 2_655 . ?
O2 Fe1 O3 170.98(8) 2_655 . ?
O2 Fe1 O3 89.75(9) . . ?
O3 Fe1 O3 91.37(13) 2_655 . ?
O1 Fe1 Ni1 44.95(6) . . ?
O1 Fe1 Ni1 138.34(6) 2_655 . ?
O2 Fe1 Ni1 116.13(6) 2_655 . ?
O2 Fe1 Ni1 44.48(5) . . ?
O3 Fe1 Ni1 128.04(6) 2_655 . ?
O3 Fe1 Ni1 69.81(6) . . ?
O5 Cl1 O6B 121.6(5) . . ?
O5 Cl1 O4 118.8(5) . . ?
O6B Cl1 O4 119.1(3) . . ?
O5 Cl1 O7 113.9(8) . . ?
O6B Cl1 O7 58.3(5) . . ?
O4 Cl1 O7 103.0(3) . . ?
O5 Cl1 O5B 40.7(7) . . ?
O6B Cl1 O5B 113.1(5) . . ?
O4 Cl1 O5B 106.9(4) . . ?
O7 Cl1 O5B 148.4(5) . . ?
O5 Cl1 O7B 60.2(7) . . ?
O6B Cl1 O7B 109.1(6) . . ?
O4 Cl1 O7B 106.1(5) . . ?
O7 Cl1 O7B 60.4(6) . . ?
O5B Cl1 O7B 100.8(7) . . ?
O5 Cl1 O6 113.3(6) . . ?
O6B Cl1 O6 43.1(4) . . ?
O4 Cl1 O6 105.0(3) . . ?
O7 Cl1 O6 100.8(5) . . ?
O5B Cl1 O6 81.4(5) . . ?
O7B Cl1 O6 146.6(5) . . ?
C1 N1 C5 117.5(3) . . ?
C1 N1 Ni1 128.3(2) . . ?
C5 N1 Ni1 114.03(18) . . ?
C6 N2 C7 123.1(2) . . ?
C6 N2 Ni1 118.63(18) . . ?
C7 N2 Ni1 117.71(19) . . ?
C12 N3 C8 117.9(3) . . ?
C12 N3 Ni1 128.1(2) . . ?
C8 N3 Ni1 114.0(2) . . ?
C6 O1 Fe1 124.56(19) . . ?
C7 O2 Fe1 126.2(2) . . ?
C13 O3 Fe1 127.0(4) . . ?
C16 O10 O10 38.8(8) . 2 ?
N1 C1 C2 123.0(3) . . ?
C1 C2 C3 118.9(3) . . ?
C4 C3 C2 119.1(3) . . ?
C3 C4 C5 118.5(3) . . ?
N1 C5 C4 123.0(3) . . ?
N1 C5 C6 115.6(3) . . ?
C4 C5 C6 121.4(3) . . ?
O1 C6 N2 128.3(3) . . ?
O1 C6 C5 118.8(3) . . ?
N2 C6 C5 112.9(2) . . ?
O2 C7 N2 127.7(3) . . ?
O2 C7 C8 119.3(3) . . ?
N2 C7 C8 112.9(2) . . ?
N3 C8 C9 122.9(3) . . ?
N3 C8 C7 115.7(3) . . ?
C9 C8 C7 121.4(3) . . ?
C8 C9 C10 118.5(3) . . ?
C11 C10 C9 118.7(3) . . ?
C12 C11 C10 118.9(3) . . ?
N3 C12 C11 123.0(3) . . ?
C14 C13 O3 151.7(9) . . ?
O10 C16 O10 102.5(16) . 2 ?

loop_
_geom_bond_atom_site_label_1
_geom_bond_atom_site_label_2
_geom_bond_distance
_geom_bond_site_symmetry_2
_geom_bond_publ_flag
Ni1 N2 2.027(2) . ?
Ni1 N2 2.027(2) 2 ?
Ni1 N3 2.099(2) . ?
Ni1 N3 2.099(2) 2 ?
Ni1 N1 2.110(3) . ?
Ni1 N1 2.110(3) 2 ?
Ni1 Fe1 5.3339(3) . ?
Fe1 O1 2.080(2) . ?
Fe1 O1 2.080(2) 2_655 ?
Fe1 O2 2.083(2) 2_655 ?
Fe1 O2 2.083(2) . ?
Fe1 O3 2.141(2) 2_655 ?
Fe1 O3 2.141(2) . ?
Cl1 O5 1.282(7) . ?
Cl1 O6B 1.325(5) . ?
Cl1 O4 1.418(3) . ?
Cl1 O7 1.461(7) . ?
Cl1 O5B 1.466(7) . ?
Cl1 O7B 1.480(9) . ?
Cl1 O6 1.508(6) . ?
N1 C1 1.343(4) . ?
N1 C5 1.353(3) . ?
N2 C6 1.348(4) . ?
N2 C7 1.352(4) . ?
N3 C12 1.339(4) . ?
N3 C8 1.356(4) . ?
O1 C6 1.238(3) . ?
O2 C7 1.242(3) . ?
O3 C13 1.438(7) . ?
O10 C16 1.129(10) . ?
O10 O10 1.761(18) 2 ?
C1 C2 1.378(5) . ?
C2 C3 1.391(5) . ?
C3 C4 1.382(5) . ?
C4 C5 1.383(4) . ?
C5 C6 1.509(4) . ?
C7 C8 1.494(4) . ?
C8 C9 1.382(4) . ?
C9 C10 1.396(5) . ?
C10 C11 1.393(4) . ?
C11 C12 1.383(5) . ?
C13 C14 1.350(10) . ?
C16 O10 1.129(10) 2 ?
C15 O9 1.439(6) . ?
